data_7715278
loop_
_publ_author_name
'Talcik, Jakub'
'Serrato, Melinda R.'
'Del Vecchio, Antonio'
'Colombel-Rouen, Sophie'
'Morvan, Jennifer'
'Roisnel, Thierry'
'Jazzar, Rodolphe'
'Melaimi, Mohand'
'Bertrand, Guy'
'Mauduit, Marc'

_publ_section_title
;
 Cyclic (amino)(barrelene)carbene Ru-complexes: synthesis and reactivity
 in olefin metathesis.
;
_journal_issue 12
_journal_name_full 'Dalton transactions (Cambridge, England : 2003)'
_journal_page_first 5346
_journal_page_last 5350
_journal_paper_doi 10.1039/d4dt00102h
_journal_volume 53
_journal_year 2024
_chemical_compound_source 'synthesis as described'
_chemical_formula_moiety 'C40 H43 Cl2 N O Ru, C H2 Cl2'
_chemical_formula_sum 'C41 H45 Cl4 N O Ru'
_chemical_formula_weight 810.65
_space_group_crystal_system orthorhombic
_space_group_IT_number 61
_space_group_name_Hall '-P 2ac 2ab'
_space_group_name_H-M_alt 'P b c a'
_atom_sites_solution_hydrogens geom
_atom_sites_solution_primary dual
_atom_sites_solution_secondary difmap
_audit_update_record
;
2023-04-03 deposited with the CCDC.	2024-02-23 downloaded from the CCDC.
;
_cell_angle_alpha 90
_cell_angle_beta 90
_cell_angle_gamma 90
_cell_formula_units_Z 8
_cell_length_a 18.6545(12)
_cell_length_b 16.0577(13)
_cell_length_c 23.8797(16)
_cell_measurement_reflns_used 2223
_cell_measurement_temperature 150(2)
_cell_measurement_theta_max 23.7224
_cell_measurement_theta_min 2.5368
_cell_measurement_wavelength 0.710730
_cell_volume 7153.1(9)
_computing_cell_refinement 'APEX3 (Bruker, 2015)'
_computing_data_collection 'Bruker APEX3 (Bruker, 2015)'
_computing_data_reduction 'SAINT (Bruker, 2014)'
_computing_molecular_graphics
;
   'SXGRAPH (L. Farrugia, 1999), Mercury (CSD, 2020)'
;
_computing_publication_material 'CRYSCALC (T. Roisnel, local program, 2020)'
_computing_structure_refinement 'SHELXL-2018_3 (Sheldrick, 2018)'
_computing_structure_solution 'SHELXT 2018_2 (Sheldrick, 2018)'
_diffrn_ambient_temperature 150(2)
_diffrn_detector 'CCD plate'
_diffrn_detector_area_resol_mean 10.4167
_diffrn_measured_fraction_theta_full 0.997
_diffrn_measured_fraction_theta_max 0.989
_diffrn_measurement_device_type 'APEXII Bruker-AXS'
_diffrn_measurement_method 'CCD rotation images, thin slices'
_diffrn_orient_matrix_UB_11 0.0024855
_diffrn_orient_matrix_UB_12 0.0346718
_diffrn_orient_matrix_UB_13 0.0318944
_diffrn_orient_matrix_UB_21 0.0445512
_diffrn_orient_matrix_UB_22 -0.0295181
_diffrn_orient_matrix_UB_23 0.0180122
_diffrn_orient_matrix_UB_31 0.0434424
_diffrn_orient_matrix_UB_32 0.0282877
_diffrn_orient_matrix_UB_33 -0.0202968
_diffrn_radiation_monochromator graphite
_diffrn_radiation_probe x-ray
_diffrn_radiation_source 'fine-focus sealed tube'
_diffrn_radiation_type MoK\a
_diffrn_radiation_wavelength 0.71073
_diffrn_reflns_av_R_equivalents 0.0935
_diffrn_reflns_av_unetI/netI 0.1273
_diffrn_reflns_limit_h_max 24
_diffrn_reflns_limit_h_min -23
_diffrn_reflns_limit_k_max 20
_diffrn_reflns_limit_k_min -11
_diffrn_reflns_limit_l_max 20
_diffrn_reflns_limit_l_min -30
_diffrn_reflns_number 23605
_diffrn_reflns_theta_full 25.242
_diffrn_reflns_theta_max 27.482
_diffrn_reflns_theta_min 2.390
_diffrn_source_current 1.0
_diffrn_source_power 50.0
_diffrn_source_voltage 50.0
_exptl_absorpt_coefficient_mu 0.772
_exptl_absorpt_correction_T_max 0.947
_exptl_absorpt_correction_T_min 0.841
_exptl_absorpt_correction_type multi-scan
_exptl_absorpt_process_details
;
  [Sheldrick, G.M. (2014). SADABS Bruker AXS Inc., Madison, Wisconsin, USA]
;
_exptl_crystal_colour bronze
_exptl_crystal_density_diffrn 1.505
_exptl_crystal_description plate
_exptl_crystal_F_000 3344
_exptl_crystal_size_max 0.280
_exptl_crystal_size_mid 0.250
_exptl_crystal_size_min 0.070
_refine_diff_density_max 0.768
_refine_diff_density_min -0.886
_refine_diff_density_rms 0.132
_refine_ls_extinction_method none
_refine_ls_goodness_of_fit_ref 0.991
_refine_ls_hydrogen_treatment constr
_refine_ls_matrix_type full
_refine_ls_number_parameters 437
_refine_ls_number_reflns 8114
_refine_ls_number_restraints 0
_refine_ls_restrained_S_all 0.991
_refine_ls_R_factor_all 0.1394
_refine_ls_R_factor_gt 0.0576
_refine_ls_shift/su_max 0.003
_refine_ls_shift/su_mean 0.000
_refine_ls_structure_factor_coef Fsqd
_refine_ls_weighting_details 'w=1/[\s^2^(Fo^2^)+(0.0429P)^2^] where P=(Fo^2^+2Fc^2^)/3'
_refine_ls_weighting_scheme calc
_refine_ls_wR_factor_gt 0.1029
_refine_ls_wR_factor_ref 0.1307
_reflns_number_gt 4168
_reflns_number_total 8114
_reflns_threshold_expression >2sigma(I)
_cod_data_source_file d4dt00102h2.cif
_cod_data_source_block JAT168
_cod_depositor_comments 'Adding full bibliography for 7715275--7715279.cif.'
_cod_database_code 7715278

loop_
_space_group_symop_operation_xyz
'x, y, z'
'x+1/2, -y+1/2, -z'
'-x, y+1/2, -z+1/2'
'-x+1/2, -y, z+1/2'
'-x, -y, -z'
'-x-1/2, y-1/2, z'
'x, -y-1/2, z-1/2'
'x-1/2, y, -z-1/2'

loop_
_atom_site_label
_atom_site_type_symbol
_atom_site_fract_x
_atom_site_fract_y
_atom_site_fract_z
_atom_site_U_iso_or_equiv
_atom_site_adp_type
_atom_site_occupancy
_atom_site_site_symmetry_order
_atom_site_calc_flag
_atom_site_refinement_flags_posn
_atom_site_refinement_flags_adp
_atom_site_refinement_flags_occupancy
_atom_site_disorder_assembly
_atom_site_disorder_group
Ru1 Ru 0.36900(2) 0.53530(3) 0.18996(2) 0.01358(11) Uani 1 1 d . . . . .
Cl1 Cl 0.49207(6) 0.54022(9) 0.16724(5) 0.0196(3) Uani 1 1 d . . . . .
Cl2 Cl 0.24490(6) 0.53959(9) 0.16933(5) 0.0198(3) Uani 1 1 d . . . . .
C1 C 0.3712(3) 0.6057(3) 0.2503(2) 0.0166(11) Uani 1 1 d . . . . .
H1 H 0.372212 0.582592 0.286883 0.020 Uiso 1 1 calc R U . . .
C2 C 0.3714(2) 0.6946(3) 0.2440(2) 0.0154(11) Uani 1 1 d . . . . .
C3 C 0.3727(2) 0.7498(3) 0.2895(2) 0.0179(11) Uani 1 1 d . . . . .
H3 H 0.376079 0.728152 0.326439 0.022 Uiso 1 1 calc R U . . .
C4 C 0.3692(3) 0.8342(3) 0.2820(2) 0.0263(13) Uani 1 1 d . . . . .
H4 H 0.370437 0.870846 0.313177 0.032 Uiso 1 1 calc R U . . .
C5 C 0.3640(3) 0.8652(3) 0.2281(2) 0.0259(13) Uani 1 1 d . . . . .
H5 H 0.360539 0.923696 0.222758 0.031 Uiso 1 1 calc R U . . .
C6 C 0.3636(3) 0.8131(3) 0.1813(2) 0.0228(12) Uani 1 1 d . . . . .
H6 H 0.360330 0.835404 0.144511 0.027 Uiso 1 1 calc R U . . .
C7 C 0.3680(3) 0.7285(3) 0.1898(2) 0.0168(10) Uani 1 1 d . . . . .
O8 O 0.36731(18) 0.6686(2) 0.14843(13) 0.0173(8) Uani 1 1 d . . . . .
C9 C 0.3766(3) 0.6955(4) 0.0900(2) 0.0253(13) Uani 1 1 d . . . . .
H9 H 0.341406 0.740622 0.081232 0.030 Uiso 1 1 calc R U . . .
C10 C 0.4524(3) 0.7281(4) 0.0811(2) 0.0329(15) Uani 1 1 d . . . . .
H10A H 0.459953 0.777705 0.104240 0.049 Uiso 1 1 calc R U . . .
H10B H 0.459103 0.742495 0.041549 0.049 Uiso 1 1 calc R U . . .
H10C H 0.487051 0.684990 0.091742 0.049 Uiso 1 1 calc R U . . .
C11 C 0.3609(3) 0.6205(4) 0.0543(2) 0.0341(15) Uani 1 1 d . . . . .
H11A H 0.395857 0.576600 0.062400 0.051 Uiso 1 1 calc R U . . .
H11B H 0.363954 0.635891 0.014646 0.051 Uiso 1 1 calc R U . . .
H11C H 0.312488 0.600100 0.062558 0.051 Uiso 1 1 calc R U . . .
C21 C 0.3713(3) 0.4320(3) 0.23314(19) 0.0120(10) Uani 1 1 d . . . . .
N22 N 0.3751(2) 0.3542(2) 0.21294(15) 0.0136(9) Uani 1 1 d . . . . .
C23 C 0.3867(2) 0.3349(3) 0.15048(19) 0.0133(11) Uani 1 1 d . . . . .
C24 C 0.3535(3) 0.4036(3) 0.1140(2) 0.0190(13) Uani 1 1 d . . . . .
H24A H 0.375147 0.458002 0.123860 0.023 Uiso 1 1 calc R U . . .
H24B H 0.301395 0.406961 0.121330 0.023 Uiso 1 1 calc R U . . .
C25 C 0.3663(3) 0.3856(3) 0.0513(2) 0.0246(13) Uani 1 1 d . . . . .
H25 H 0.344462 0.431191 0.028370 0.030 Uiso 1 1 calc R U . . .
C26 C 0.4467(3) 0.3827(4) 0.0404(2) 0.0271(14) Uani 1 1 d . . . . .
H26A H 0.468753 0.436610 0.050759 0.032 Uiso 1 1 calc R U . . .
H26B H 0.455824 0.372542 0.000169 0.032 Uiso 1 1 calc R U . . .
C27 C 0.4796(3) 0.3124(4) 0.0755(2) 0.0259(14) Uani 1 1 d . . . . .
H27 H 0.532245 0.309388 0.067946 0.031 Uiso 1 1 calc R U . . .
C28 C 0.4448(3) 0.2288(3) 0.0602(2) 0.0297(15) Uani 1 1 d . . . . .
H28A H 0.466036 0.183681 0.083024 0.036 Uiso 1 1 calc R U . . .
H28B H 0.453582 0.216159 0.020227 0.036 Uiso 1 1 calc R U . . .
C29 C 0.3637(3) 0.2339(3) 0.0712(2) 0.0261(13) Uani 1 1 d . . . . .
H29 H 0.340897 0.179527 0.061274 0.031 Uiso 1 1 calc R U . . .
C30 C 0.3506(3) 0.2525(3) 0.1333(2) 0.0202(13) Uani 1 1 d . . . . .
H30A H 0.370069 0.206430 0.156277 0.024 Uiso 1 1 calc R U . . .
H30B H 0.298425 0.256126 0.140342 0.024 Uiso 1 1 calc R U . . .
C31 C 0.4674(3) 0.3290(3) 0.1382(2) 0.0198(12) Uani 1 1 d . . . . .
H31A H 0.491251 0.381696 0.149018 0.024 Uiso 1 1 calc R U . . .
H31B H 0.488773 0.283345 0.160503 0.024 Uiso 1 1 calc R U . . .
C32 C 0.3317(3) 0.3024(4) 0.0354(2) 0.0294(15) Uani 1 1 d . . . . .
H32A H 0.279239 0.305199 0.041452 0.035 Uiso 1 1 calc R U . . .
H32B H 0.340431 0.290374 -0.004720 0.035 Uiso 1 1 calc R U . . .
C33 C 0.3737(3) 0.2837(3) 0.25600(19) 0.0145(11) Uani 1 1 d . . . . .
C34 C 0.4412(3) 0.2305(3) 0.2560(2) 0.0198(13) Uani 1 1 d . . . . .
H34A H 0.483451 0.266656 0.257846 0.030 Uiso 1 1 calc R U . . .
H34B H 0.442956 0.197254 0.221618 0.030 Uiso 1 1 calc R U . . .
H34C H 0.440664 0.193338 0.288559 0.030 Uiso 1 1 calc R U . . .
C35 C 0.3053(3) 0.2317(3) 0.2533(2) 0.0218(13) Uani 1 1 d . . . . .
H35A H 0.297396 0.204344 0.289442 0.033 Uiso 1 1 calc R U . . .
H35B H 0.310159 0.189321 0.223946 0.033 Uiso 1 1 calc R U . . .
H35C H 0.264514 0.267883 0.244655 0.033 Uiso 1 1 calc R U . . .
C36 C 0.3712(3) 0.3317(3) 0.3093(2) 0.0171(11) Uani 1 1 d . . . . .
C37 C 0.3712(3) 0.3078(3) 0.3624(2) 0.0205(12) Uani 1 1 d . . . . .
H37 H 0.372926 0.251292 0.374046 0.025 Uiso 1 1 calc R U . . .
C38 C 0.3682(3) 0.3817(3) 0.4028(2) 0.0222(12) Uani 1 1 d . . . . .
H38 H 0.368006 0.364222 0.443035 0.027 Uiso 1 1 calc R U . . .
C39 C 0.4324(3) 0.4354(3) 0.3879(2) 0.0185(12) Uani 1 1 d . . . . .
C40 C 0.4861(3) 0.4588(3) 0.4242(2) 0.0249(13) Uani 1 1 d . . . . .
H40 H 0.483578 0.443994 0.462644 0.030 Uiso 1 1 calc R U . . .
C41 C 0.5448(3) 0.5047(4) 0.4039(2) 0.0282(14) Uani 1 1 d . . . . .
H41 H 0.582137 0.520820 0.428652 0.034 Uiso 1 1 calc R U . . .
C42 C 0.5480(3) 0.5264(3) 0.3482(2) 0.0251(13) Uani 1 1 d . . . . .
H42 H 0.587829 0.557288 0.334644 0.030 Uiso 1 1 calc R U . . .
C43 C 0.4931(2) 0.5031(3) 0.3113(2) 0.0163(11) Uani 1 1 d . . . . .
H43 H 0.495871 0.517383 0.272794 0.020 Uiso 1 1 calc R U . . .
C44 C 0.4345(3) 0.4589(3) 0.3315(2) 0.0164(11) Uani 1 1 d . . . . .
C45 C 0.3029(3) 0.4315(3) 0.3869(2) 0.0209(13) Uani 1 1 d . . . . .
C46 C 0.2464(3) 0.4509(3) 0.4221(2) 0.0247(14) Uani 1 1 d . . . . .
H46 H 0.246880 0.432631 0.459893 0.030 Uiso 1 1 calc R U . . .
C47 C 0.1892(3) 0.4968(4) 0.4021(2) 0.0265(14) Uani 1 1 d . . . . .
H47 H 0.150452 0.510288 0.426239 0.032 Uiso 1 1 calc R U . . .
C48 C 0.1886(3) 0.5233(3) 0.3465(2) 0.0225(13) Uani 1 1 d . . . . .
H48 H 0.149259 0.555028 0.332898 0.027 Uiso 1 1 calc R U . . .
C49 C 0.2453(3) 0.5036(3) 0.3106(2) 0.0181(12) Uani 1 1 d . . . . .
H49 H 0.244636 0.521757 0.272736 0.022 Uiso 1 1 calc R U . . .
C50 C 0.3024(3) 0.4574(3) 0.3306(2) 0.0173(12) Uani 1 1 d . . . . .
C51 C 0.3698(3) 0.4250(3) 0.29788(19) 0.0147(11) Uani 1 1 d . . . . .
C101 C 0.3379(4) 0.6383(4) 0.4320(3) 0.052(2) Uani 1 1 d . . . . .
H10D H 0.302086 0.601673 0.413825 0.063 Uiso 1 1 calc R U . . .
H10E H 0.382987 0.634131 0.410359 0.063 Uiso 1 1 calc R U . . .
Cl11 Cl 0.30677(9) 0.74228(11) 0.42928(7) 0.0452(4) Uani 1 1 d . . . . .
Cl12 Cl 0.35309(11) 0.60291(13) 0.49887(8) 0.0679(6) Uani 1 1 d . . . . .

loop_
_atom_site_aniso_label
_atom_site_aniso_U_11
_atom_site_aniso_U_22
_atom_site_aniso_U_33
_atom_site_aniso_U_23
_atom_site_aniso_U_13
_atom_site_aniso_U_12
Ru1 0.01275(18) 0.0130(2) 0.01500(19) 0.0006(2) 0.0002(2) -0.0001(2)
Cl1 0.0150(6) 0.0196(8) 0.0241(7) -0.0003(7) 0.0031(5) -0.0022(6)
Cl2 0.0155(6) 0.0206(8) 0.0233(7) -0.0009(6) -0.0013(5) 0.0016(6)
C1 0.014(2) 0.017(3) 0.019(2) 0.005(2) -0.001(2) -0.004(2)
C2 0.007(2) 0.016(3) 0.023(3) 0.000(2) 0.001(3) 0.000(2)
C3 0.012(2) 0.025(3) 0.018(2) -0.001(2) 0.000(2) 0.001(3)
C4 0.025(3) 0.013(3) 0.040(3) -0.005(3) -0.001(3) 0.001(3)
C5 0.019(3) 0.011(3) 0.048(4) 0.000(3) 0.004(3) 0.000(3)
C6 0.024(3) 0.015(3) 0.029(3) 0.010(2) 0.007(3) -0.002(3)
C7 0.012(2) 0.016(3) 0.022(2) -0.001(2) 0.001(3) -0.005(2)
O8 0.0210(18) 0.017(2) 0.0140(16) 0.0015(15) 0.0033(17) -0.0038(17)
C9 0.029(3) 0.030(3) 0.016(3) 0.009(3) 0.002(3) 0.002(3)
C10 0.038(4) 0.029(4) 0.031(3) 0.000(3) 0.014(3) -0.004(3)
C11 0.051(4) 0.037(4) 0.014(3) 0.001(3) -0.009(3) -0.007(3)
C21 0.008(2) 0.013(3) 0.016(2) -0.003(2) 0.002(2) -0.001(2)
N22 0.018(2) 0.011(2) 0.0122(19) 0.0029(17) -0.0016(19) 0.0014(19)
C23 0.015(3) 0.012(3) 0.013(2) -0.003(2) -0.003(2) 0.003(2)
C24 0.017(3) 0.018(3) 0.022(3) -0.003(2) -0.001(2) 0.001(2)
C25 0.035(3) 0.026(3) 0.013(2) 0.000(2) -0.001(3) 0.006(3)
C26 0.039(4) 0.027(4) 0.015(3) -0.006(3) 0.006(3) -0.005(3)
C27 0.028(3) 0.024(4) 0.025(3) -0.005(3) 0.014(3) 0.004(3)
C28 0.044(4) 0.020(4) 0.026(3) -0.002(3) 0.003(3) 0.009(3)
C29 0.035(3) 0.020(3) 0.023(3) -0.008(2) 0.001(3) -0.007(3)
C30 0.018(3) 0.023(3) 0.020(3) -0.008(3) 0.000(2) -0.004(2)
C31 0.016(3) 0.021(3) 0.023(3) 0.001(3) 0.003(2) -0.001(2)
C32 0.040(4) 0.032(4) 0.017(3) -0.006(3) -0.008(3) -0.001(3)
C33 0.018(3) 0.007(2) 0.018(2) 0.005(2) 0.000(2) 0.003(2)
C34 0.022(3) 0.015(3) 0.023(3) -0.003(2) -0.005(3) 0.001(2)
C35 0.022(3) 0.019(4) 0.025(3) 0.004(2) 0.002(3) -0.007(2)
C36 0.020(2) 0.009(2) 0.022(2) 0.002(2) -0.003(3) 0.002(2)
C37 0.025(3) 0.013(3) 0.024(3) 0.003(2) 0.000(3) 0.000(3)
C38 0.035(3) 0.017(3) 0.015(2) -0.001(2) 0.001(3) -0.002(3)
C39 0.021(3) 0.015(3) 0.020(3) 0.001(2) -0.004(3) 0.004(2)
C40 0.036(3) 0.021(3) 0.017(3) -0.001(3) -0.010(3) 0.007(3)
C41 0.029(3) 0.026(4) 0.030(3) -0.006(3) -0.013(3) 0.006(3)
C42 0.026(3) 0.015(3) 0.034(3) 0.001(3) -0.003(3) 0.000(3)
C43 0.014(2) 0.009(3) 0.027(3) -0.003(3) -0.004(3) 0.005(2)
C44 0.023(3) 0.006(3) 0.021(3) -0.001(2) -0.005(2) 0.003(2)
C45 0.024(3) 0.018(3) 0.021(3) -0.003(3) 0.002(3) -0.006(2)
C46 0.035(3) 0.020(3) 0.020(3) -0.002(3) 0.009(3) -0.005(3)
C47 0.025(3) 0.033(4) 0.022(3) -0.007(3) 0.010(3) 0.000(3)
C48 0.015(3) 0.023(4) 0.030(3) -0.005(3) 0.000(3) 0.000(2)
C49 0.017(3) 0.019(3) 0.019(3) 0.000(3) -0.001(3) -0.002(2)
C50 0.015(3) 0.017(3) 0.019(3) -0.003(3) 0.003(2) -0.008(2)
C51 0.014(2) 0.012(3) 0.018(3) 0.003(2) 0.000(2) 0.001(2)
C101 0.078(5) 0.043(5) 0.036(4) 0.002(4) -0.006(4) -0.010(4)
Cl11 0.0543(11) 0.0406(11) 0.0406(9) -0.0014(9) 0.0152(8) 0.0014(9)
Cl12 0.0919(16) 0.0624(14) 0.0493(11) -0.0137(10) -0.0289(11) 0.0351(12)

loop_
_atom_type_symbol
_atom_type_description
_atom_type_scat_dispersion_real
_atom_type_scat_dispersion_imag
_atom_type_scat_source
C C 0.0033 0.0016 'International Tables Vol C Tables 4.2.6.8 and 6.1.1.4'
H H 0.0000 0.0000 'International Tables Vol C Tables 4.2.6.8 and 6.1.1.4'
Cl Cl 0.1484 0.1585 'International Tables Vol C Tables 4.2.6.8 and 6.1.1.4'
N N 0.0061 0.0033 'International Tables Vol C Tables 4.2.6.8 and 6.1.1.4'
O O 0.0106 0.0060 'International Tables Vol C Tables 4.2.6.8 and 6.1.1.4'
Ru Ru -1.2594 0.8363 'International Tables Vol C Tables 4.2.6.8 and 6.1.1.4'

loop_
_geom_angle_atom_site_label_1
_geom_angle_atom_site_label_2
_geom_angle_atom_site_label_3
_geom_angle
_geom_angle_site_symmetry_1
_geom_angle_site_symmetry_3
_geom_angle_publ_flag
C1 Ru1 C21 96.2(2) . . ?
C1 Ru1 O8 76.75(17) . . ?
C21 Ru1 O8 172.96(15) . . ?
C1 Ru1 Cl1 97.95(15) . . ?
C21 Ru1 Cl1 97.36(14) . . ?
O8 Ru1 Cl1 83.45(9) . . ?
C1 Ru1 Cl2 99.64(15) . . ?
C21 Ru1 Cl2 98.99(14) . . ?
O8 Ru1 Cl2 82.71(9) . . ?
Cl1 Ru1 Cl2 154.44(4) . . ?
C2 C1 Ru1 122.1(4) . . ?
C2 C1 H1 118.9 . . ?
Ru1 C1 H1 118.9 . . ?
C3 C2 C7 118.0(5) . . ?
C3 C2 C1 123.2(5) . . ?
C7 C2 C1 118.8(4) . . ?
C4 C3 C2 121.5(5) . . ?
C4 C3 H3 119.3 . . ?
C2 C3 H3 119.3 . . ?
C3 C4 C5 118.9(5) . . ?
C3 C4 H4 120.6 . . ?
C5 C4 H4 120.6 . . ?
C4 C5 C6 122.0(5) . . ?
C4 C5 H5 119.0 . . ?
C6 C5 H5 119.0 . . ?
C7 C6 C5 118.2(5) . . ?
C7 C6 H6 120.9 . . ?
C5 C6 H6 120.9 . . ?
C6 C7 O8 125.6(5) . . ?
C6 C7 C2 121.4(5) . . ?
O8 C7 C2 112.9(4) . . ?
C7 O8 C9 118.3(4) . . ?
C7 O8 Ru1 109.4(3) . . ?
C9 O8 Ru1 131.6(3) . . ?
O8 C9 C11 106.2(4) . . ?
O8 C9 C10 110.1(4) . . ?
C11 C9 C10 112.2(5) . . ?
O8 C9 H9 109.4 . . ?
C11 C9 H9 109.4 . . ?
C10 C9 H9 109.4 . . ?
C9 C10 H10A 109.5 . . ?
C9 C10 H10B 109.5 . . ?
H10A C10 H10B 109.5 . . ?
C9 C10 H10C 109.5 . . ?
H10A C10 H10C 109.5 . . ?
H10B C10 H10C 109.5 . . ?
C9 C11 H11A 109.5 . . ?
C9 C11 H11B 109.5 . . ?
H11A C11 H11B 109.5 . . ?
C9 C11 H11C 109.5 . . ?
H11A C11 H11C 109.5 . . ?
H11B C11 H11C 109.5 . . ?
N22 C21 C51 107.0(4) . . ?
N22 C21 Ru1 127.0(3) . . ?
C51 C21 Ru1 126.0(3) . . ?
C21 N22 C33 116.6(4) . . ?
C21 N22 C23 122.9(4) . . ?
C33 N22 C23 120.4(4) . . ?
C24 C23 C31 109.3(4) . . ?
C24 C23 N22 110.4(4) . . ?
C31 C23 N22 109.6(4) . . ?
C24 C23 C30 106.8(4) . . ?
C31 C23 C30 108.9(4) . . ?
N22 C23 C30 111.7(4) . . ?
C23 C24 C25 110.7(4) . . ?
C23 C24 H24A 109.5 . . ?
C25 C24 H24A 109.5 . . ?
C23 C24 H24B 109.5 . . ?
C25 C24 H24B 109.5 . . ?
H24A C24 H24B 108.1 . . ?
C26 C25 C32 110.2(4) . . ?
C26 C25 C24 108.8(4) . . ?
C32 C25 C24 109.8(4) . . ?
C26 C25 H25 109.3 . . ?
C32 C25 H25 109.3 . . ?
C24 C25 H25 109.3 . . ?
C25 C26 C27 108.9(4) . . ?
C25 C26 H26A 109.9 . . ?
C27 C26 H26A 109.9 . . ?
C25 C26 H26B 109.9 . . ?
C27 C26 H26B 109.9 . . ?
H26A C26 H26B 108.3 . . ?
C26 C27 C28 110.1(5) . . ?
C26 C27 C31 110.2(4) . . ?
C28 C27 C31 108.7(4) . . ?
C26 C27 H27 109.3 . . ?
C28 C27 H27 109.3 . . ?
C31 C27 H27 109.3 . . ?
C27 C28 C29 109.2(4) . . ?
C27 C28 H28A 109.8 . . ?
C29 C28 H28A 109.8 . . ?
C27 C28 H28B 109.8 . . ?
C29 C28 H28B 109.8 . . ?
H28A C28 H28B 108.3 . . ?
C32 C29 C30 110.0(4) . . ?
C32 C29 C28 109.3(4) . . ?
C30 C29 C28 109.4(4) . . ?
C32 C29 H29 109.4 . . ?
C30 C29 H29 109.4 . . ?
C28 C29 H29 109.4 . . ?
C29 C30 C23 110.8(4) . . ?
C29 C30 H30A 109.5 . . ?
C23 C30 H30A 109.5 . . ?
C29 C30 H30B 109.5 . . ?
C23 C30 H30B 109.5 . . ?
H30A C30 H30B 108.1 . . ?
C27 C31 C23 110.0(4) . . ?
C27 C31 H31A 109.7 . . ?
C23 C31 H31A 109.7 . . ?
C27 C31 H31B 109.7 . . ?
C23 C31 H31B 109.7 . . ?
H31A C31 H31B 108.2 . . ?
C29 C32 C25 109.1(4) . . ?
C29 C32 H32A 109.9 . . ?
C25 C32 H32A 109.9 . . ?
C29 C32 H32B 109.9 . . ?
C25 C32 H32B 109.9 . . ?
H32A C32 H32B 108.3 . . ?
C36 C33 C34 108.4(4) . . ?
C36 C33 C35 107.1(4) . . ?
C34 C33 C35 112.6(4) . . ?
C36 C33 N22 101.1(4) . . ?
C34 C33 N22 113.6(4) . . ?
C35 C33 N22 113.0(4) . . ?
C33 C34 H34A 109.5 . . ?
C33 C34 H34B 109.5 . . ?
H34A C34 H34B 109.5 . . ?
C33 C34 H34C 109.5 . . ?
H34A C34 H34C 109.5 . . ?
H34B C34 H34C 109.5 . . ?
C33 C35 H35A 109.5 . . ?
C33 C35 H35B 109.5 . . ?
H35A C35 H35B 109.5 . . ?
C33 C35 H35C 109.5 . . ?
H35A C35 H35C 109.5 . . ?
H35B C35 H35C 109.5 . . ?
C37 C36 C33 132.0(5) . . ?
C37 C36 C51 117.1(5) . . ?
C33 C36 C51 110.9(4) . . ?
C36 C37 C38 112.3(4) . . ?
C36 C37 H37 123.8 . . ?
C38 C37 H37 123.8 . . ?
C45 C38 C39 106.1(4) . . ?
C45 C38 C37 106.4(4) . . ?
C39 C38 C37 105.3(4) . . ?
C45 C38 H38 112.8 . . ?
C39 C38 H38 112.8 . . ?
C37 C38 H38 112.8 . . ?
C40 C39 C44 120.7(5) . . ?
C40 C39 C38 125.6(5) . . ?
C44 C39 C38 113.7(4) . . ?
C39 C40 C41 119.6(5) . . ?
C39 C40 H40 120.2 . . ?
C41 C40 H40 120.2 . . ?
C42 C41 C40 120.0(5) . . ?
C42 C41 H41 120.0 . . ?
C40 C41 H41 120.0 . . ?
C41 C42 C43 120.5(5) . . ?
C41 C42 H42 119.8 . . ?
C43 C42 H42 119.8 . . ?
C44 C43 C42 119.6(5) . . ?
C44 C43 H43 120.2 . . ?
C42 C43 H43 120.2 . . ?
C43 C44 C39 119.6(5) . . ?
C43 C44 C51 127.7(4) . . ?
C39 C44 C51 112.5(4) . . ?
C46 C45 C50 120.6(5) . . ?
C46 C45 C38 125.7(5) . . ?
C50 C45 C38 113.8(4) . . ?
C47 C46 C45 120.0(5) . . ?
C47 C46 H46 120.0 . . ?
C45 C46 H46 120.0 . . ?
C46 C47 C48 119.9(5) . . ?
C46 C47 H47 120.1 . . ?
C48 C47 H47 120.1 . . ?
C47 C48 C49 120.5(5) . . ?
C47 C48 H48 119.7 . . ?
C49 C48 H48 119.7 . . ?
C50 C49 C48 119.5(5) . . ?
C50 C49 H49 120.2 . . ?
C48 C49 H49 120.2 . . ?
C49 C50 C45 119.5(5) . . ?
C49 C50 C51 128.5(4) . . ?
C45 C50 C51 111.9(4) . . ?
C36 C51 C44 103.9(4) . . ?
C36 C51 C21 104.4(4) . . ?
C44 C51 C21 118.6(4) . . ?
C36 C51 C50 104.5(4) . . ?
C44 C51 C50 104.4(4) . . ?
C21 C51 C50 119.1(4) . . ?
Cl12 C101 Cl11 113.6(4) . . ?
Cl12 C101 H10D 108.8 . . ?
Cl11 C101 H10D 108.8 . . ?
Cl12 C101 H10E 108.8 . . ?
Cl11 C101 H10E 108.8 . . ?
H10D C101 H10E 107.7 . . ?

loop_
_geom_bond_atom_site_label_1
_geom_bond_atom_site_label_2
_geom_bond_distance
_geom_bond_site_symmetry_2
_geom_bond_publ_flag
Ru1 C1 1.831(5) . ?
Ru1 C21 1.953(5) . ?
Ru1 O8 2.360(3) . ?
Ru1 Cl1 2.3605(13) . ?
Ru1 Cl2 2.3678(13) . ?
C1 C2 1.437(6) . ?
C1 H1 0.9500 . ?
C2 C3 1.403(6) . ?
C2 C7 1.405(6) . ?
C3 C4 1.368(7) . ?
C3 H3 0.9500 . ?
C4 C5 1.383(7) . ?
C4 H4 0.9500 . ?
C5 C6 1.397(7) . ?
C5 H5 0.9500 . ?
C6 C7 1.375(7) . ?
C6 H6 0.9500 . ?
C7 O8 1.379(6) . ?
O8 C9 1.471(5) . ?
C9 C11 1.505(7) . ?
C9 C10 1.522(7) . ?
C9 H9 1.0000 . ?
C10 H10A 0.9800 . ?
C10 H10B 0.9800 . ?
C10 H10C 0.9800 . ?
C11 H11A 0.9800 . ?
C11 H11B 0.9800 . ?
C11 H11C 0.9800 . ?
C21 N22 1.342(6) . ?
C21 C51 1.550(6) . ?
N22 C33 1.530(6) . ?
N22 C23 1.539(6) . ?
C23 C24 1.537(7) . ?
C23 C31 1.537(6) . ?
C23 C30 1.541(7) . ?
C24 C25 1.543(6) . ?
C24 H24A 0.9900 . ?
C24 H24B 0.9900 . ?
C25 C26 1.522(7) . ?
C25 C32 1.533(7) . ?
C25 H25 1.0000 . ?
C26 C27 1.534(7) . ?
C26 H26A 0.9900 . ?
C26 H26B 0.9900 . ?
C27 C28 1.535(8) . ?
C27 C31 1.536(6) . ?
C27 H27 1.0000 . ?
C28 C29 1.537(7) . ?
C28 H28A 0.9900 . ?
C28 H28B 0.9900 . ?
C29 C32 1.516(7) . ?
C29 C30 1.531(6) . ?
C29 H29 1.0000 . ?
C30 H30A 0.9900 . ?
C30 H30B 0.9900 . ?
C31 H31A 0.9900 . ?
C31 H31B 0.9900 . ?
C32 H32A 0.9900 . ?
C32 H32B 0.9900 . ?
C33 C36 1.489(6) . ?
C33 C34 1.521(6) . ?
C33 C35 1.526(6) . ?
C34 H34A 0.9800 . ?
C34 H34B 0.9800 . ?
C34 H34C 0.9800 . ?
C35 H35A 0.9800 . ?
C35 H35B 0.9800 . ?
C35 H35C 0.9800 . ?
C36 C37 1.324(6) . ?
C36 C51 1.524(6) . ?
C37 C38 1.531(7) . ?
C37 H37 0.9500 . ?
C38 C45 1.507(7) . ?
C38 C39 1.517(7) . ?
C38 H38 1.0000 . ?
C39 C40 1.377(7) . ?
C39 C44 1.399(6) . ?
C40 C41 1.405(8) . ?
C40 H40 0.9500 . ?
C41 C42 1.376(7) . ?
C41 H41 0.9500 . ?
C42 C43 1.403(7) . ?
C42 H42 0.9500 . ?
C43 C44 1.389(7) . ?
C43 H43 0.9500 . ?
C44 C51 1.548(7) . ?
C45 C46 1.382(7) . ?
C45 C50 1.408(7) . ?
C46 C47 1.381(7) . ?
C46 H46 0.9500 . ?
C47 C48 1.395(7) . ?
C47 H47 0.9500 . ?
C48 C49 1.399(7) . ?
C48 H48 0.9500 . ?
C49 C50 1.383(7) . ?
C49 H49 0.9500 . ?
C50 C51 1.569(7) . ?
C101 Cl12 1.718(6) . ?
C101 Cl11 1.769(7) . ?
C101 H10D 0.9900 . ?
C101 H10E 0.9900 . ?

loop_
_geom_torsion_atom_site_label_1
_geom_torsion_atom_site_label_2
_geom_torsion_atom_site_label_3
_geom_torsion_atom_site_label_4
_geom_torsion
_geom_torsion_site_symmetry_1
_geom_torsion_site_symmetry_2
_geom_torsion_site_symmetry_3
_geom_torsion_site_symmetry_4
_geom_torsion_publ_flag
C21 Ru1 C1 C2 179.2(4) . . . . ?
O8 Ru1 C1 C2 -0.5(4) . . . . ?
Cl1 Ru1 C1 C2 80.8(4) . . . . ?
Cl2 Ru1 C1 C2 -80.6(4) . . . . ?
Ru1 C1 C2 C3 179.7(4) . . . . ?
Ru1 C1 C2 C7 1.6(6) . . . . ?
C7 C2 C3 C4 1.4(7) . . . . ?
C1 C2 C3 C4 -176.7(5) . . . . ?
C2 C3 C4 C5 0.3(8) . . . . ?
C3 C4 C5 C6 -1.3(8) . . . . ?
C4 C5 C6 C7 0.5(8) . . . . ?
C5 C6 C7 O8 179.1(5) . . . . ?
C5 C6 C7 C2 1.3(7) . . . . ?
C3 C2 C7 C6 -2.2(7) . . . . ?
C1 C2 C7 C6 175.9(5) . . . . ?
C3 C2 C7 O8 179.7(4) . . . . ?
C1 C2 C7 O8 -2.1(6) . . . . ?
C6 C7 O8 C9 12.7(7) . . . . ?
C2 C7 O8 C9 -169.4(4) . . . . ?
C6 C7 O8 Ru1 -176.4(4) . . . . ?
C2 C7 O8 Ru1 1.6(5) . . . . ?
C7 O8 C9 C11 -170.4(4) . . . . ?
Ru1 O8 C9 C11 21.0(6) . . . . ?
C7 O8 C9 C10 67.9(6) . . . . ?
Ru1 O8 C9 C10 -100.7(5) . . . . ?
C51 C21 N22 C33 2.5(6) . . . . ?
Ru1 C21 N22 C33 -178.1(3) . . . . ?
C51 C21 N22 C23 -172.5(4) . . . . ?
Ru1 C21 N22 C23 7.0(7) . . . . ?
C21 N22 C23 C24 -30.8(6) . . . . ?
C33 N22 C23 C24 154.5(4) . . . . ?
C21 N22 C23 C31 89.7(5) . . . . ?
C33 N22 C23 C31 -85.1(5) . . . . ?
C21 N22 C23 C30 -149.5(4) . . . . ?
C33 N22 C23 C30 35.7(5) . . . . ?
C31 C23 C24 C25 58.2(5) . . . . ?
N22 C23 C24 C25 178.9(4) . . . . ?
C30 C23 C24 C25 -59.5(5) . . . . ?
C23 C24 C25 C26 -60.4(5) . . . . ?
C23 C24 C25 C32 60.3(5) . . . . ?
C32 C25 C26 C27 -59.6(5) . . . . ?
C24 C25 C26 C27 60.9(6) . . . . ?
C25 C26 C27 C28 58.8(5) . . . . ?
C25 C26 C27 C31 -61.1(6) . . . . ?
C26 C27 C28 C29 -59.3(5) . . . . ?
C31 C27 C28 C29 61.5(6) . . . . ?
C27 C28 C29 C32 60.3(6) . . . . ?
C27 C28 C29 C30 -60.2(6) . . . . ?
C32 C29 C30 C23 -61.3(6) . . . . ?
C28 C29 C30 C23 58.8(6) . . . . ?
C24 C23 C30 C29 59.9(5) . . . . ?
C31 C23 C30 C29 -58.0(5) . . . . ?
N22 C23 C30 C29 -179.2(4) . . . . ?
C26 C27 C31 C23 59.2(6) . . . . ?
C28 C27 C31 C23 -61.5(5) . . . . ?
C24 C23 C31 C27 -57.1(5) . . . . ?
N22 C23 C31 C27 -178.3(4) . . . . ?
C30 C23 C31 C27 59.2(5) . . . . ?
C30 C29 C32 C25 59.2(6) . . . . ?
C28 C29 C32 C25 -60.9(5) . . . . ?
C26 C25 C32 C29 61.2(5) . . . . ?
C24 C25 C32 C29 -58.7(6) . . . . ?
C21 N22 C33 C36 -2.3(5) . . . . ?
C23 N22 C33 C36 172.8(4) . . . . ?
C21 N22 C33 C34 -118.2(5) . . . . ?
C23 N22 C33 C34 56.9(5) . . . . ?
C21 N22 C33 C35 111.9(5) . . . . ?
C23 N22 C33 C35 -73.1(5) . . . . ?
C34 C33 C36 C37 -58.0(7) . . . . ?
C35 C33 C36 C37 63.8(7) . . . . ?
N22 C33 C36 C37 -177.7(6) . . . . ?
C34 C33 C36 C51 120.8(4) . . . . ?
C35 C33 C36 C51 -117.4(4) . . . . ?
N22 C33 C36 C51 1.0(5) . . . . ?
C33 C36 C37 C38 179.9(5) . . . . ?
C51 C36 C37 C38 1.2(7) . . . . ?
C36 C37 C38 C45 55.5(6) . . . . ?
C36 C37 C38 C39 -56.8(6) . . . . ?
C45 C38 C39 C40 124.5(6) . . . . ?
C37 C38 C39 C40 -123.0(6) . . . . ?
C45 C38 C39 C44 -57.4(6) . . . . ?
C37 C38 C39 C44 55.1(6) . . . . ?
C44 C39 C40 C41 -1.8(8) . . . . ?
C38 C39 C40 C41 176.2(5) . . . . ?
C39 C40 C41 C42 0.3(8) . . . . ?
C40 C41 C42 C43 0.1(8) . . . . ?
C41 C42 C43 C44 1.0(8) . . . . ?
C42 C43 C44 C39 -2.5(7) . . . . ?
C42 C43 C44 C51 -177.8(5) . . . . ?
C40 C39 C44 C43 2.9(8) . . . . ?
C38 C39 C44 C43 -175.3(5) . . . . ?
C40 C39 C44 C51 179.0(5) . . . . ?
C38 C39 C44 C51 0.7(6) . . . . ?
C39 C38 C45 C46 -125.6(6) . . . . ?
C37 C38 C45 C46 122.7(6) . . . . ?
C39 C38 C45 C50 55.5(6) . . . . ?
C37 C38 C45 C50 -56.3(6) . . . . ?
C50 C45 C46 C47 -0.7(8) . . . . ?
C38 C45 C46 C47 -179.6(5) . . . . ?
C45 C46 C47 C48 0.2(9) . . . . ?
C46 C47 C48 C49 0.2(8) . . . . ?
C47 C48 C49 C50 0.0(8) . . . . ?
C48 C49 C50 C45 -0.5(8) . . . . ?
C48 C49 C50 C51 177.3(5) . . . . ?
C46 C45 C50 C49 0.9(8) . . . . ?
C38 C45 C50 C49 179.9(5) . . . . ?
C46 C45 C50 C51 -177.3(5) . . . . ?
C38 C45 C50 C51 1.8(6) . . . . ?
C37 C36 C51 C44 54.3(6) . . . . ?
C33 C36 C51 C44 -124.7(4) . . . . ?
C37 C36 C51 C21 179.2(5) . . . . ?
C33 C36 C51 C21 0.2(5) . . . . ?
C37 C36 C51 C50 -55.0(6) . . . . ?
C33 C36 C51 C50 126.1(4) . . . . ?
C43 C44 C51 C36 121.8(5) . . . . ?
C39 C44 C51 C36 -53.9(5) . . . . ?
C43 C44 C51 C21 6.5(8) . . . . ?
C39 C44 C51 C21 -169.2(4) . . . . ?
C43 C44 C51 C50 -129.0(5) . . . . ?
C39 C44 C51 C50 55.4(5) . . . . ?
N22 C21 C51 C36 -1.6(5) . . . . ?
Ru1 C21 C51 C36 179.0(3) . . . . ?
N22 C21 C51 C44 113.4(5) . . . . ?
Ru1 C21 C51 C44 -66.1(6) . . . . ?
N22 C21 C51 C50 -117.7(5) . . . . ?
Ru1 C21 C51 C50 62.9(6) . . . . ?
C49 C50 C51 C36 -126.1(5) . . . . ?
C45 C50 C51 C36 51.8(5) . . . . ?
C49 C50 C51 C44 125.1(6) . . . . ?
C45 C50 C51 C44 -57.0(5) . . . . ?
C49 C50 C51 C21 -10.0(8) . . . . ?
C45 C50 C51 C21 167.9(4) . . . . ?
